data_1565551
loop_
_publ_author_name
'L\'opez Pl\'a, Jessica M.'
'Boudalis, Athanassios K.'
'Telser, Joshua'
'Raptis, Raphael G.'

_publ_section_title
;
 Chromium(III)-pyrazole complexes. X-Ray crystal structures, 1H NMR
 investigation of ligand fluxional behavior and EPR studies
;
_journal_name_full 'Inorganica Chimica Acta'
_journal_page_first 119299
_journal_paper_doi 10.1016/j.ica.2019.119299
_journal_volume 502
_journal_year 2020
_chemical_formula_moiety 'C9 H9 Br3 Cl3 Cr N6'
_chemical_formula_sum 'C9 H9 Br3 Cl3 Cr N6'
_chemical_formula_weight 599.30
_chemical_name_systematic mer-CrCl3(4-Br-pzH)3
_space_group_crystal_system monoclinic
_space_group_IT_number 14
_space_group_name_Hall '-P 2ybc'
_space_group_name_H-M_alt 'P 1 21/c 1'
_atom_sites_solution_hydrogens geom
_atom_sites_solution_primary dual
_cell_angle_alpha 90
_cell_angle_beta 100.469(17)
_cell_angle_gamma 90
_cell_formula_units_Z 4
_cell_length_a 8.868(6)
_cell_length_b 9.913(6)
_cell_length_c 20.661(12)
_cell_measurement_reflns_used 7813
_cell_measurement_temperature 273.15
_cell_measurement_theta_max 26.40
_cell_measurement_theta_min 3.11
_cell_volume 1786.0(19)
_computing_cell_refinement 'SAINT v8.37A (Bruker, 2015)'
_computing_data_reduction 'SAINT v8.37A (Bruker, 2015)'
_computing_molecular_graphics 'Olex2 (Dolomanov et al., 2009)'
_computing_publication_material 'Olex2 (Dolomanov et al., 2009)'
_computing_structure_refinement 'ShelXL (Sheldrick, 2015)'
_computing_structure_solution 'ShelXT (Sheldrick, 2015)'
_diffrn_ambient_temperature 273.15
_diffrn_detector_area_resol_mean 8
_diffrn_measured_fraction_theta_full 0.999
_diffrn_measured_fraction_theta_max 0.995
_diffrn_measurement_device_type 'Bruker APEX-II CCD'
_diffrn_measurement_method '\f and \w scans'
_diffrn_radiation_monochromator graphite
_diffrn_radiation_type MoK\a
_diffrn_radiation_wavelength 0.71073
_diffrn_reflns_av_R_equivalents 0.0422
_diffrn_reflns_av_unetI/netI 0.0267
_diffrn_reflns_Laue_measured_fraction_full 0.999
_diffrn_reflns_Laue_measured_fraction_max 0.995
_diffrn_reflns_limit_h_max 11
_diffrn_reflns_limit_h_min -11
_diffrn_reflns_limit_k_max 11
_diffrn_reflns_limit_k_min -12
_diffrn_reflns_limit_l_max 24
_diffrn_reflns_limit_l_min -25
_diffrn_reflns_number 28963
_diffrn_reflns_point_group_measured_fraction_full 0.999
_diffrn_reflns_point_group_measured_fraction_max 0.995
_diffrn_reflns_theta_full 25.242
_diffrn_reflns_theta_max 26.476
_diffrn_reflns_theta_min 2.871
_diffrn_source 'sealed tube'
_diffrn_standards_number 0
_exptl_absorpt_coefficient_mu 7.803
_exptl_absorpt_correction_T_max 0.7454
_exptl_absorpt_correction_T_min 0.4476
_exptl_absorpt_correction_type multi-scan
_exptl_absorpt_process_details
'SADABS-2016/2 (Bruker,2016/2) was used for absorption correction. wR2(int) was 0.1314 before and 0.0573 after correction. The Ratio of minimum to maximum transmission is 0.6005. The \l/2 correction factor is Not present.'
_exptl_crystal_colour 'clear dark green'
_exptl_crystal_colour_lustre clear
_exptl_crystal_colour_modifier dark
_exptl_crystal_colour_primary green
_exptl_crystal_density_diffrn 2.229
_exptl_crystal_description plate
_exptl_crystal_F_000 1140
_exptl_crystal_size_max 0.239
_exptl_crystal_size_mid 0.172
_exptl_crystal_size_min 0.027
_refine_diff_density_max 0.791
_refine_diff_density_min -1.313
_refine_diff_density_rms 0.107
_refine_ls_extinction_coef .
_refine_ls_extinction_method none
_refine_ls_goodness_of_fit_ref 1.028
_refine_ls_hydrogen_treatment constr
_refine_ls_matrix_type full
_refine_ls_number_parameters 199
_refine_ls_number_reflns 3678
_refine_ls_number_restraints 0
_refine_ls_restrained_S_all 1.028
_refine_ls_R_factor_all 0.0515
_refine_ls_R_factor_gt 0.0366
_refine_ls_shift/su_max 0.001
_refine_ls_shift/su_mean 0.000
_refine_ls_structure_factor_coef Fsqd
_refine_ls_weighting_details 'w=1/[\s^2^(Fo^2^)+(0.0373P)^2^+4.7086P] where P=(Fo^2^+2Fc^2^)/3'
_refine_ls_weighting_scheme calc
_refine_ls_wR_factor_gt 0.0836
_refine_ls_wR_factor_ref 0.0913
_reflns_Friedel_coverage 0.000
_reflns_Friedel_fraction_full .
_reflns_Friedel_fraction_max .
_reflns_number_gt 2962
_reflns_number_total 3678
_reflns_threshold_expression 'I > 2\s(I)'
_cod_data_source_file ICA-2020-502-119299.cif
_cod_data_source_block jlp089_a
_cod_original_cell_volume 1785.9(18)
_cod_database_code 1565551
_shelx_space_group_comment
;
The symmetry employed for this shelxl refinement is uniquely defined
by the following loop, which should always be used as a source of
symmetry information in preference to the above space-group names.
They are only intended as comments.
;
_shelx_estimated_absorpt_t_max 0.817
_shelx_estimated_absorpt_t_min 0.257
_olex2_refinement_description
;
1. Fixed Uiso
 At 1.2 times of:
  All C(H) groups, All N(H) groups
2.a Aromatic/amide H refined with riding coordinates:
 N2(H2), N4(H4), N6(H6), C1(H1), C3(H3), C4(H4A), C6(H6A), C7(H7), C9(H9)
;
_olex2_submission_original_sample_id JLP526
_olex2_submission_special_instructions 'No special instructions were received'

loop_
_space_group_symop_operation_xyz
'x, y, z'
'-x, y+1/2, -z+1/2'
'-x, -y, -z'
'x, -y-1/2, z-1/2'

loop_
_atom_site_label
_atom_site_type_symbol
_atom_site_fract_x
_atom_site_fract_y
_atom_site_fract_z
_atom_site_U_iso_or_equiv
_atom_site_adp_type
_atom_site_occupancy
_atom_site_site_symmetry_order
_atom_site_calc_flag
_atom_site_refinement_flags_posn
_atom_site_refinement_flags_adp
_atom_site_refinement_flags_occupancy
_atom_site_disorder_assembly
_atom_site_disorder_group
Br1 Br 0.17462(7) 1.15253(5) 0.08790(3) 0.06353(18) Uani 1 1 d . . . . .
Br2 Br 0.18269(6) 0.99382(5) 0.47085(2) 0.05050(15) Uani 1 1 d . . . . .
Br3 Br 0.50994(7) 0.29826(6) 0.47805(3) 0.06822(19) Uani 1 1 d . . . . .
Cr1 Cr 0.25663(7) 0.63698(6) 0.24187(3) 0.02538(15) Uani 1 1 d . . . . .
Cl1 Cl 0.51477(11) 0.66067(10) 0.23962(5) 0.0361(2) Uani 1 1 d . . . . .
Cl2 Cl 0.22765(12) 0.47109(10) 0.16066(5) 0.0393(2) Uani 1 1 d . . . . .
Cl3 Cl -0.00222(11) 0.62330(11) 0.24653(6) 0.0401(3) Uani 1 1 d . . . . .
N1 N 0.2062(4) 0.7842(3) 0.17025(16) 0.0305(7) Uani 1 1 d . . . . .
N2 N 0.1426(6) 0.7543(4) 0.1083(2) 0.0608(13) Uani 1 1 d . . . . .
H2 H 0.118860 0.674103 0.094153 0.073 Uiso 1 1 calc R . . . .
N3 N 0.2832(4) 0.7834(3) 0.31595(16) 0.0292(7) Uani 1 1 d . . . . .
N4 N 0.4149(4) 0.8538(3) 0.33625(17) 0.0332(8) Uani 1 1 d . . . . .
H4 H 0.494715 0.848016 0.318177 0.040 Uiso 1 1 calc R . . . .
N5 N 0.3015(4) 0.4906(3) 0.31369(17) 0.0315(7) Uani 1 1 d . . . . .
N6 N 0.2160(4) 0.3790(3) 0.31306(19) 0.0390(9) Uani 1 1 d . . . . .
H6 H 0.138726 0.360209 0.282813 0.047 Uiso 1 1 calc R . . . .
C1 C 0.1205(8) 0.8661(6) 0.0712(3) 0.0730(19) Uani 1 1 d . . . . .
H1 H 0.078028 0.870452 0.026678 0.088 Uiso 1 1 calc R . . . .
C2 C 0.1714(5) 0.9703(4) 0.1105(2) 0.0415(10) Uani 1 1 d . . . . .
C3 C 0.2231(5) 0.9158(4) 0.1719(2) 0.0364(9) Uani 1 1 d . . . . .
H3 H 0.264188 0.965292 0.209180 0.044 Uiso 1 1 calc R . . . .
C4 C 0.4053(5) 0.9326(4) 0.3875(2) 0.0381(10) Uani 1 1 d . . . . .
H4A H 0.481191 0.989731 0.409200 0.046 Uiso 1 1 calc R . . . .
C5 C 0.2627(5) 0.9137(4) 0.4021(2) 0.0333(9) Uani 1 1 d . . . . .
C6 C 0.1898(5) 0.8212(4) 0.3570(2) 0.0342(9) Uani 1 1 d . . . . .
H6A H 0.090370 0.789763 0.355254 0.041 Uiso 1 1 calc R . . . .
C7 C 0.2654(5) 0.3005(5) 0.3650(2) 0.0444(11) Uani 1 1 d . . . . .
H7 H 0.223930 0.218323 0.374572 0.053 Uiso 1 1 calc R . . . .
C8 C 0.3889(5) 0.3646(4) 0.4015(2) 0.0389(10) Uani 1 1 d . . . . .
C9 C 0.4080(5) 0.4820(4) 0.3678(2) 0.0368(10) Uani 1 1 d . . . . .
H9 H 0.484244 0.545746 0.381108 0.044 Uiso 1 1 calc R . . . .

loop_
_atom_site_aniso_label
_atom_site_aniso_U_11
_atom_site_aniso_U_22
_atom_site_aniso_U_33
_atom_site_aniso_U_23
_atom_site_aniso_U_13
_atom_site_aniso_U_12
Br1 0.0750(4) 0.0384(3) 0.0729(4) 0.0186(3) 0.0021(3) 0.0032(2)
Br2 0.0667(3) 0.0488(3) 0.0413(3) -0.0067(2) 0.0241(2) 0.0055(2)
Br3 0.0800(4) 0.0660(4) 0.0499(3) 0.0197(3) -0.0114(3) 0.0037(3)
Cr1 0.0253(3) 0.0216(3) 0.0291(3) 0.0000(2) 0.0048(2) 0.0001(2)
Cl1 0.0280(5) 0.0374(6) 0.0450(6) -0.0028(5) 0.0123(4) -0.0006(4)
Cl2 0.0464(6) 0.0286(5) 0.0417(6) -0.0080(4) 0.0048(5) 0.0009(4)
Cl3 0.0259(5) 0.0400(6) 0.0538(7) 0.0003(5) 0.0058(4) -0.0006(4)
N1 0.0347(17) 0.0274(18) 0.0283(18) -0.0006(14) 0.0028(14) 0.0008(14)
N2 0.095(3) 0.035(2) 0.041(2) -0.0019(19) -0.017(2) 0.001(2)
N3 0.0292(16) 0.0250(17) 0.0338(18) -0.0003(14) 0.0065(14) -0.0008(13)
N4 0.0313(17) 0.0337(19) 0.0357(19) -0.0050(15) 0.0096(14) -0.0073(14)
N5 0.0334(17) 0.0248(17) 0.0362(19) 0.0017(14) 0.0058(14) -0.0012(14)
N6 0.0358(19) 0.032(2) 0.045(2) 0.0056(17) -0.0031(16) -0.0101(15)
C1 0.113(5) 0.050(3) 0.044(3) 0.005(3) -0.019(3) 0.004(3)
C2 0.049(3) 0.028(2) 0.046(3) 0.006(2) 0.004(2) 0.0035(19)
C3 0.042(2) 0.030(2) 0.035(2) -0.0029(18) 0.0018(18) -0.0013(18)
C4 0.045(2) 0.033(2) 0.036(2) -0.0067(19) 0.0067(19) -0.0067(19)
C5 0.043(2) 0.028(2) 0.031(2) -0.0018(17) 0.0141(18) 0.0023(18)
C6 0.031(2) 0.037(2) 0.036(2) -0.0019(19) 0.0114(17) 0.0005(17)
C7 0.052(3) 0.032(2) 0.050(3) 0.012(2) 0.011(2) -0.006(2)
C8 0.043(2) 0.036(2) 0.037(2) 0.0055(19) 0.0065(19) 0.0047(19)
C9 0.038(2) 0.034(2) 0.036(2) 0.0016(19) 0.0002(18) -0.0035(18)

loop_
_atom_type_symbol
_atom_type_description
_atom_type_scat_dispersion_real
_atom_type_scat_dispersion_imag
_atom_type_scat_source
C C 0.0033 0.0016 'International Tables Vol C Tables 4.2.6.8 and 6.1.1.4'
H H 0.0000 0.0000 'International Tables Vol C Tables 4.2.6.8 and 6.1.1.4'
Br Br -0.2901 2.4595 'International Tables Vol C Tables 4.2.6.8 and 6.1.1.4'
Cl Cl 0.1484 0.1585 'International Tables Vol C Tables 4.2.6.8 and 6.1.1.4'
Cr Cr 0.3209 0.6236 'International Tables Vol C Tables 4.2.6.8 and 6.1.1.4'
N N 0.0061 0.0033 'International Tables Vol C Tables 4.2.6.8 and 6.1.1.4'

loop_
_geom_angle_atom_site_label_1
_geom_angle_atom_site_label_2
_geom_angle_atom_site_label_3
_geom_angle
_geom_angle_site_symmetry_1
_geom_angle_site_symmetry_3
Cl1 Cr1 Cl2 92.14(5) . .
Cl1 Cr1 Cl3 177.24(5) . .
Cl3 Cr1 Cl2 90.47(5) . .
N1 Cr1 Cl1 90.01(10) . .
N1 Cr1 Cl2 90.10(11) . .
N1 Cr1 Cl3 89.08(10) . .
N1 Cr1 N3 90.85(14) . .
N3 Cr1 Cl1 87.94(9) . .
N3 Cr1 Cl2 179.05(10) . .
N3 Cr1 Cl3 89.47(9) . .
N5 Cr1 Cl1 91.35(10) . .
N5 Cr1 Cl2 90.19(11) . .
N5 Cr1 Cl3 89.55(10) . .
N5 Cr1 N1 178.60(13) . .
N5 Cr1 N3 88.87(14) . .
N2 N1 Cr1 121.8(3) . .
C3 N1 Cr1 132.4(3) . .
C3 N1 N2 105.8(3) . .
N1 N2 H2 124.6 . .
N1 N2 C1 110.9(4) . .
C1 N2 H2 124.6 . .
N4 N3 Cr1 123.9(2) . .
C6 N3 Cr1 131.0(3) . .
C6 N3 N4 104.8(3) . .
N3 N4 H4 124.1 . .
C4 N4 N3 111.8(3) . .
C4 N4 H4 124.1 . .
N6 N5 Cr1 122.6(3) . .
C9 N5 Cr1 131.7(3) . .
C9 N5 N6 105.6(3) . .
N5 N6 H6 124.1 . .
C7 N6 N5 111.8(4) . .
C7 N6 H6 124.1 . .
N2 C1 H1 126.5 . .
C2 C1 N2 107.0(5) . .
C2 C1 H1 126.5 . .
C1 C2 Br1 127.8(4) . .
C1 C2 C3 105.9(4) . .
C3 C2 Br1 126.3(4) . .
N1 C3 C2 110.4(4) . .
N1 C3 H3 124.8 . .
C2 C3 H3 124.8 . .
N4 C4 H4A 126.5 . .
N4 C4 C5 106.9(4) . .
C5 C4 H4A 126.5 . .
C4 C5 Br2 127.1(3) . .
C4 C5 C6 106.3(4) . .
C6 C5 Br2 126.7(3) . .
N3 C6 C5 110.2(4) . .
N3 C6 H6A 124.9 . .
C5 C6 H6A 124.9 . .
N6 C7 H7 126.7 . .
N6 C7 C8 106.6(4) . .
C8 C7 H7 126.7 . .
C7 C8 Br3 125.7(3) . .
C7 C8 C9 105.8(4) . .
C9 C8 Br3 128.4(4) . .
N5 C9 C8 110.2(4) . .
N5 C9 H9 124.9 . .
C8 C9 H9 124.9 . .

loop_
_geom_bond_atom_site_label_1
_geom_bond_atom_site_label_2
_geom_bond_distance
_geom_bond_site_symmetry_2
Br1 C2 1.868(4) .
Br2 C5 1.875(4) .
Br3 C8 1.863(4) .
Cr1 Cl1 2.3100(18) .
Cr1 Cl2 2.3300(15) .
Cr1 Cl3 2.3188(18) .
Cr1 N1 2.069(3) .
Cr1 N3 2.091(3) .
Cr1 N5 2.062(3) .
N1 N2 1.334(5) .
N1 C3 1.313(5) .
N2 H2 0.8600 .
N2 C1 1.342(7) .
N3 N4 1.360(4) .
N3 C6 1.341(5) .
N4 H4 0.8600 .
N4 C4 1.332(5) .
N5 N6 1.340(5) .
N5 C9 1.328(5) .
N6 H6 0.8600 .
N6 C7 1.333(6) .
C1 H1 0.9300 .
C1 C2 1.341(7) .
C2 C3 1.377(6) .
C3 H3 0.9300 .
C4 H4A 0.9300 .
C4 C5 1.365(6) .
C5 C6 1.382(6) .
C6 H6A 0.9300 .
C7 H7 0.9300 .
C7 C8 1.368(6) .
C8 C9 1.382(6) .
C9 H9 0.9300 .
